data_8101168
loop_
_publ_author_name
'Blachnik, Roger'
'Fehlker, Andreas'

_publ_section_title
;
Crystal structure of tetrakis(tripropylammonium) decaselenidotetragermanate
(IV), [C~9~H~21~NH]~4~[Ge~4~Se~10~]
;
_journal_issue 1
_journal_name_full 'Zeitschrift f\"ur Kristallographie - New Crystal Structures'
_journal_page_first 95
_journal_page_last 97
_journal_volume 215
_journal_year 2000
_chemical_formula_moiety '[C9 H21 N H]4+, [Ge4 Se10]-'
_chemical_formula_structural '[C9 H21 N H]4 [Ge4 Se10]'
_chemical_formula_sum 'C36 H88 Ge4 N4 Se10'
_chemical_formula_weight 1657.06
_space_group_IT_number 14
_symmetry_cell_setting monoclinic
_symmetry_space_group_name_Hall '-P 2ybc'
_symmetry_space_group_name_H-M 'P 1 21/c 1'
_cell_angle_alpha 90.00
_cell_angle_beta 108.52(3)
_cell_angle_gamma 90.00
_cell_formula_units_Z 4
_cell_length_a 18.759(4)
_cell_length_b 16.104(3)
_cell_length_c 21.211(4)
_cell_measurement_temperature 293(2)
_cell_volume 6076(2)
_diffrn_ambient_temperature 293(2)
_exptl_crystal_density_diffrn 1.811
_refine_ls_R_factor_obs 0.0436
_refine_ls_wR_factor_obs 0.0809
_cod_original_sg_symbol_H-M 'P 21/c'
_cod_database_code 8101168

loop_
_symmetry_equiv_pos_as_xyz
'x, y, z'
'-x, y+1/2, -z+1/2'
'-x, -y, -z'
'x, -y-1/2, z-1/2'

loop_
_atom_site_aniso_label
_atom_site_aniso_U_11
_atom_site_aniso_U_22
_atom_site_aniso_U_33
_atom_site_aniso_U_23
_atom_site_aniso_U_13
_atom_site_aniso_U_12
Ge1 0.0461(4) 0.0485(4) 0.0403(5) 0.0043(3) 0.0139(3) -0.0014(3)
Ge2 0.0412(4) 0.0462(4) 0.0532(6) 0.0009(3) 0.0166(3) -0.0032(3)
Ge3 0.0517(4) 0.0491(4) 0.0406(5) -0.0019(3) 0.0159(3) -0.0019(3)
Ge4 0.0393(4) 0.0485(4) 0.0533(6) 0.0030(3) 0.0145(3) 0.0025(3)
Se1 0.0756(5) 0.0605(5) 0.0427(5) 0.0101(4) 0.0098(4) -0.0113(4)
Se12 0.0441(4) 0.0659(5) 0.0473(5) 0.0042(4) 0.0098(3) -0.0064(3)
Se13 0.0691(4) 0.0450(4) 0.0488(5) 0.0011(3) 0.0212(4) -0.0018(4)
Se14 0.0478(4) 0.0615(5) 0.0570(6) 0.0075(4) 0.0243(3) 0.0035(3)
Se2 0.0498(5) 0.0597(5) 0.0937(8) 0.0043(4) 0.0199(4) -0.0138(4)
Se23 0.0514(4) 0.0594(4) 0.0517(6) -0.0021(4) 0.0243(3) -0.0032(4)
Se24 0.0474(4) 0.0438(4) 0.0787(6) -0.0018(4) 0.0200(3) -0.0009(4)
Se3 0.0756(5) 0.0702(5) 0.0463(6) -0.0140(4) 0.0160(4) -0.0016(4)
Se34 0.0503(4) 0.0631(5) 0.0473(5) 0.0011(4) 0.0091(3) 0.0038(4)
Se4 0.0438(4) 0.0648(5) 0.0681(6) -0.0010(4) 0.0103(4) 0.0112(4)
N1 0.087(6) 0.081(5) 0.079(7) 0.000(5) 0.030(5) -0.016(5)
C111 0.098(8) 0.100(8) 0.083(9) -0.014(6) 0.034(6) -0.033(6)
C112 0.133(11) 0.081(7) 0.136(13) -0.005(7) 0.051(8) -0.014(7)
C113 0.187(15) 0.142(11) 0.162(15) -0.067(11) 0.102(12) -0.053(11)
C121 0.095(8) 0.143(11) 0.109(11) -0.009(8) 0.027(7) -0.018(8)
C122 0.115(11) 0.155(13) 0.184(17) 0.020(12) 0.014(11) -0.030(10)
C123 0.119(11) 0.173(14) 0.193(16) 0.097(12) 0.063(10) 0.028(9)
C131 0.079(7) 0.119(8) 0.074(8) -0.002(6) 0.021(5) -0.030(6)
C132 0.071(6) 0.127(9) 0.100(10) 0.001(7) 0.028(6) -0.024(6)
C133 0.069(6) 0.110(8) 0.150(12) 0.008(7) 0.017(6) -0.003(6)
N2 0.072(5) 0.061(5) 0.105(8) 0.018(4) 0.037(5) 0.000(4)
C211 0.071(6) 0.091(7) 0.079(8) -0.003(5) 0.016(5) -0.003(5)
C212 0.083(6) 0.080(6) 0.106(10) -0.006(6) 0.044(6) -0.017(5)
C213 0.095(8) 0.123(9) 0.124(11) -0.029(8) 0.037(7) -0.026(7)
C221 0.053(6) 0.142(11) 0.196(15) -0.060(10) 0.024(7) -0.004(6)
C222 0.070(8) 0.241(18) 0.134(13) -0.011(12) 0.028(7) 0.009(9)
C223 0.110(9) 0.125(10) 0.169(14) 0.074(9) 0.036(9) -0.004(8)
C231 0.095(7) 0.066(6) 0.130(10) 0.002(6) 0.067(7) -0.005(5)
C232 0.135(10) 0.110(9) 0.137(13) -0.003(8) 0.087(9) 0.023(7)
C233 0.173(13) 0.123(10) 0.198(17) -0.015(10) 0.110(12) 0.027(10)
N3 0.100(7) 0.108(8) 0.151(11) -0.015(7) 0.022(6) 0.014(6)
C311 0.095(8) 0.168(12) 0.112(10) -0.085(9) -0.032(7) 0.057(8)
C312 0.141(13) 0.165(15) 0.25(2) -0.132(16) 0.022(13) 0.013(12)
C313 0.184(16) 0.146(13) 0.131(13) -0.019(11) -0.012(11) 0.046(12)
C321 0.083(8) 0.110(9) 0.196(15) 0.004(9) 0.011(9) 0.028(7)
C322 0.098(10) 0.221(17) 0.156(14) -0.079(13) 0.010(9) 0.025(10)
C323 0.074(8) 0.203(15) 0.162(14) -0.014(11) 0.035(8) 0.010(9)
C331 0.32(3) 0.30(3) 0.050(10) -0.003(12) 0.061(13) 0.19(2)
C332 0.19(2) 0.33(3) 0.41(4) 0.28(3) 0.21(3) 0.16(2)
C333 0.18(2) 0.31(4) 0.41(5) 0.10(3) 0.01(2) 0.07(2)
N4 0.126(8) 0.091(7) 0.063(7) 0.006(5) 0.018(6) -0.018(6)
C411 0.131(10) 0.116(10) 0.100(10) -0.006(8) 0.035(8) -0.013(8)
C412 0.125(10) 0.105(9) 0.122(11) 0.009(7) 0.054(8) -0.005(8)
C413 0.172(12) 0.110(9) 0.109(11) 0.010(8) 0.070(9) -0.004(8)
C421 0.33(3) 0.24(2) 0.056(10) -0.007(10) 0.040(12) -0.203(19)
C422 0.22(2) 0.25(2) 0.32(3) -0.19(2) 0.19(2) -0.146(19)
C423 0.121(11) 0.111(10) 0.35(3) -0.052(12) 0.107(13) -0.040(9)
C431 0.208(16) 0.082(8) 0.073(10) 0.007(6) 0.032(9) 0.002(9)
C432 0.33(3) 0.132(13) 0.105(14) -0.015(10) 0.076(16) -0.018(16)
C433 0.27(2) 0.166(16) 0.18(2) 0.018(13) 0.119(18) 0.040(16)

loop_
_atom_site_label
_atom_site_type_symbol
_atom_site_fract_x
_atom_site_fract_y
_atom_site_fract_z
_atom_site_U_iso_or_equiv
_atom_site_thermal_displace_type
_atom_site_occupancy
_atom_site_symmetry_multiplicity
_atom_site_Wyckoff_symbol
_atom_site_calc_flag
_atom_site_refinement_flags
_atom_site_disorder_assembly
_atom_site_disorder_group
Ge1 Ge 0.26299(4) 0.57645(4) 0.10347(4) 0.04494(19) Uani 1 4 e d . . .
Ge2 Ge 0.36087(4) 0.74809(4) 0.03940(4) 0.04651(19) Uani 1 4 e d . . .
Ge3 Ge 0.24152(4) 0.58373(5) -0.08075(4) 0.04680(19) Uani 1 4 e d . . .
Ge4 Ge 0.14737(4) 0.74830(5) -0.00555(4) 0.0471(2) Uani 1 4 e d . . .
Se1 Se 0.27122(5) 0.48581(5) 0.18830(4) 0.0617(2) Uani 1 4 e d . . .
Se12 Se 0.37224(4) 0.66059(5) 0.13285(4) 0.0535(2) Uani 1 4 e d . . .
Se13 Se 0.25169(5) 0.49286(4) 0.00932(4) 0.05374(19) Uani 1 4 e d . . .
Se14 Se 0.15227(4) 0.65768(5) 0.08422(4) 0.0537(2) Uani 1 4 e d . . .
Se2 Se 0.46367(4) 0.82900(5) 0.05757(5) 0.0684(3) Uani 1 4 e d . . .
Se23 Se 0.35381(4) 0.66374(5) -0.05487(4) 0.0523(2) Uani 1 4 e d . . .
Se24 Se 0.25414(4) 0.83615(4) 0.01953(5) 0.0566(2) Uani 1 4 e d . . .
Se3 Se 0.22777(5) 0.50173(5) -0.17092(4) 0.0648(2) Uani 1 4 e d . . .
Se34 Se 0.13484(4) 0.67229(5) -0.10434(4) 0.0551(2) Uani 1 4 e d . . .
Se4 Se 0.04145(4) 0.82724(5) -0.02343(4) 0.0606(2) Uani 1 4 e d . . .
N1 N 0.1149(5) 0.3733(5) 0.1116(5) 0.082(2) Uani 1 4 e d . . .
H1 H 0.157(5) 0.400(5) 0.143(4) 0.08(3) Uiso 1 4 e d . . .
C111 C 0.1241(6) 0.3351(7) 0.0505(5) 0.092(3) Uani 1 4 e d . . .
H11A H 0.0808 0.2999 0.0304 0.111 Uiso 1 4 e calc R . .
H11B H 0.1232 0.3793 0.0192 0.111 Uiso 1 4 e calc R . .
C112 C 0.1924(7) 0.2853(7) 0.0592(7) 0.115(4) Uani 1 4 e d . . .
H11C H 0.1932 0.2385 0.0883 0.138 Uiso 1 4 e calc R . .
H11D H 0.2367 0.3189 0.0795 0.138 Uiso 1 4 e calc R . .
C113 C 0.1932(8) 0.2536(8) -0.0092(7) 0.153(6) Uani 1 4 e d . . .
H11E H 0.2377 0.2211 -0.0037 0.229 Uiso 1 4 e calc R . .
H11F H 0.1929 0.3001 -0.0376 0.229 Uiso 1 4 e calc R . .
H11G H 0.1496 0.2199 -0.0288 0.229 Uiso 1 4 e calc R . .
C121 C 0.1000(7) 0.3036(8) 0.1579(7) 0.117(4) Uani 1 4 e d . . .
H12A H 0.0508 0.3120 0.1626 0.141 Uiso 1 4 e calc R . .
H12B H 0.1000 0.2499 0.1372 0.141 Uiso 1 4 e calc R . .
C122 C 0.1529(8) 0.3037(10) 0.2193(9) 0.159(6) Uani 1 4 e d . . .
H12C H 0.1487 0.3547 0.2422 0.191 Uiso 1 4 e calc R . .
H12D H 0.2026 0.3023 0.2144 0.191 Uiso 1 4 e calc R . .
C123 C 0.1437(7) 0.2277(9) 0.2621(8) 0.159(6) Uani 1 4 e d . . .
H12E H 0.1814 0.2302 0.3050 0.238 Uiso 1 4 e calc R . .
H12F H 0.1493 0.1771 0.2402 0.238 Uiso 1 4 e calc R . .
H12G H 0.0947 0.2292 0.2673 0.238 Uiso 1 4 e calc R . .
C131 C 0.0503(6) 0.4347(7) 0.0914(5) 0.091(3) Uani 1 4 e d . . .
H13A H 0.0609 0.4751 0.0616 0.110 Uiso 1 4 e calc R . .
H13B H 0.0053 0.4049 0.0664 0.110 Uiso 1 4 e calc R . .
C132 C 0.0339(5) 0.4799(7) 0.1449(6) 0.099(3) Uani 1 4 e d . . .
H13C H 0.0787 0.5085 0.1719 0.119 Uiso 1 4 e calc R . .
H13D H 0.0187 0.4411 0.1732 0.119 Uiso 1 4 e calc R . .
C133 C -0.0283(6) 0.5422(7) 0.1161(6) 0.114(4) Uani 1 4 e d . . .
H13E H -0.0396 0.5706 0.1516 0.171 Uiso 1 4 e calc R . .
H13F H -0.0724 0.5138 0.0890 0.171 Uiso 1 4 e calc R . .
H13G H -0.0124 0.5817 0.0894 0.171 Uiso 1 4 e calc R . .
N2 N 0.4061(5) 0.0713(5) 0.3691(5) 0.077(2) Uani 1 4 e d . . .
H2 H 0.359(3) 0.438(3) -0.147(3) 0.027(17) Uiso 1 4 e d . . .
C211 C 0.4279(5) 0.0924(6) 0.4410(5) 0.082(3) Uani 1 4 e d . . .
H21A H 0.4805 0.1081 0.4563 0.098 Uiso 1 4 e calc R . .
H21B H 0.4223 0.0433 0.4655 0.098 Uiso 1 4 e calc R . .
C212 C 0.3825(5) 0.1614(6) 0.4564(6) 0.086(3) Uani 1 4 e d . . .
H21C H 0.3296 0.1469 0.4410 0.103 Uiso 1 4 e calc R . .
H21D H 0.3893 0.2117 0.4339 0.103 Uiso 1 4 e calc R . .
C213 C 0.4083(6) 0.1756(7) 0.5314(6) 0.113(4) Uani 1 4 e d . . .
H21E H 0.3796 0.2200 0.5417 0.170 Uiso 1 4 e calc R . .
H21F H 0.4606 0.1901 0.5464 0.170 Uiso 1 4 e calc R . .
H21G H 0.4009 0.1258 0.5534 0.170 Uiso 1 4 e calc R . .
C221 C 0.4232(6) 0.1509(8) 0.3262(7) 0.134(5) Uani 1 4 e d . . .
H22A H 0.4478 0.1958 0.3556 0.161 Uiso 1 4 e calc R . .
H22B H 0.4547 0.1341 0.2999 0.161 Uiso 1 4 e calc R . .
C222 C 0.3556(6) 0.1738(11) 0.2874(7) 0.149(6) Uani 1 4 e d . . .
H22C H 0.3247 0.1936 0.3133 0.179 Uiso 1 4 e calc R . .
H22D H 0.3299 0.1286 0.2590 0.179 Uiso 1 4 e calc R . .
C223 C 0.3765(7) 0.2504(8) 0.2431(7) 0.137(5) Uani 1 4 e d . . .
H22E H 0.3310 0.2729 0.2131 0.205 Uiso 1 4 e calc R . .
H22F H 0.4072 0.2291 0.2183 0.205 Uiso 1 4 e calc R . .
H22G H 0.4033 0.2933 0.2726 0.205 Uiso 1 4 e calc R . .
C231 C 0.4498(6) -0.0007(6) 0.3577(6) 0.090(3) Uani 1 4 e d . . .
H23A H 0.4489 -0.0438 0.3893 0.108 Uiso 1 4 e calc R . .
H23B H 0.5017 0.0166 0.3671 0.108 Uiso 1 4 e calc R . .
C232 C 0.4236(7) -0.0371(7) 0.2899(7) 0.117(4) Uani 1 4 e d . . .
H23C H 0.4239 0.0055 0.2576 0.141 Uiso 1 4 e calc R . .
H23D H 0.3723 -0.0565 0.2804 0.141 Uiso 1 4 e calc R . .
C233 C 0.4733(8) -0.1093(8) 0.2831(8) 0.152(6) Uani 1 4 e d . . .
H23E H 0.4547 -0.1316 0.2389 0.229 Uiso 1 4 e calc R . .
H23F H 0.4727 -0.1518 0.3146 0.229 Uiso 1 4 e calc R . .
H23G H 0.5239 -0.0899 0.2914 0.229 Uiso 1 4 e calc R . .
N3 N 0.3709(5) 0.5768(6) 0.3364(7) 0.124(4) Uani 1 4 e d . . .
H3 H 0.3403 0.5458 0.3027 0.149 Uiso 1 4 e calc R . .
C311 C 0.3577(6) 0.6697(8) 0.3170(6) 0.140(6) Uani 1 4 e d . . .
H31A H 0.3834 0.7030 0.3556 0.168 Uiso 1 4 e calc R . .
H31B H 0.3808 0.6815 0.2830 0.168 Uiso 1 4 e calc R . .
C312 C 0.2830(9) 0.6949(11) 0.2936(10) 0.194(9) Uani 1 4 e d . . .
H31C H 0.2624 0.6973 0.3301 0.233 Uiso 1 4 e calc R . .
H31D H 0.2538 0.6550 0.2613 0.233 Uiso 1 4 e calc R . .
C313 C 0.2781(9) 0.7758(11) 0.2630(7) 0.168(7) Uani 1 4 e d . . .
H31E H 0.2267 0.7939 0.2484 0.252 Uiso 1 4 e calc R . .
H31F H 0.2961 0.7725 0.2255 0.252 Uiso 1 4 e calc R . .
H31G H 0.3081 0.8146 0.2947 0.252 Uiso 1 4 e calc R . .
C321 C 0.4522(6) 0.5528(8) 0.3452(8) 0.138(5) Uani 1 4 e d . . .
H32A H 0.4575 0.4947 0.3579 0.165 Uiso 1 4 e calc R . .
H32B H 0.4584 0.5560 0.3015 0.165 Uiso 1 4 e calc R . .
C322 C 0.5133(7) 0.5944(10) 0.3890(8) 0.166(7) Uani 1 4 e d . . .
H32C H 0.5111 0.5874 0.4338 0.199 Uiso 1 4 e calc R . .
H32D H 0.5081 0.6532 0.3787 0.199 Uiso 1 4 e calc R . .
C323 C 0.5874(6) 0.5673(9) 0.3879(7) 0.147(5) Uani 1 4 e d . . .
H32E H 0.6257 0.5974 0.4210 0.221 Uiso 1 4 e calc R . .
H32F H 0.5919 0.5779 0.3448 0.221 Uiso 1 4 e calc R . .
H32G H 0.5932 0.5089 0.3973 0.221 Uiso 1 4 e calc R . .
C331 C 0.3554(12) 0.5562(14) 0.3958(8) 0.224(12) Uani 1 4 e d . . .
H33A H 0.3096 0.5835 0.3965 0.269 Uiso 1 4 e calc R . .
H33B H 0.3962 0.5748 0.4341 0.269 Uiso 1 4 e calc R . .
C332 C 0.3467(13) 0.4645(18) 0.3985(15) 0.28(2) Uani 1 4 e d . . .
H33C H 0.3505 0.4482 0.3557 0.338 Uiso 1 4 e calc R . .
H33D H 0.3949 0.4492 0.4301 0.338 Uiso 1 4 e calc R . .
C333 C 0.3034(14) 0.4050(18) 0.4087(17) 0.318(17) Uani 1 4 e d . . .
H33E H 0.3300 0.3531 0.4149 0.476 Uiso 1 4 e calc R . .
H33F H 0.2587 0.4009 0.3710 0.476 Uiso 1 4 e calc R . .
H33G H 0.2899 0.4175 0.4477 0.476 Uiso 1 4 e calc R . .
N4 N 0.0644(6) 0.9098(6) 0.1254(5) 0.096(3) Uani 1 4 e d . . .
H4 H 0.063(5) 0.897(5) 0.085(5) 0.08(3) Uiso 1 4 e d . . .
C411 C 0.0825(7) 0.8438(8) 0.1766(6) 0.116(4) Uani 1 4 e d . . .
H41A H 0.1283 0.8164 0.1757 0.139 Uiso 1 4 e calc R . .
H41B H 0.0933 0.8700 0.2198 0.139 Uiso 1 4 e calc R . .
C412 C 0.0266(7) 0.7816(7) 0.1710(7) 0.114(4) Uani 1 4 e d . . .
H41C H 0.0114 0.7583 0.1265 0.137 Uiso 1 4 e calc R . .
H41D H -0.0173 0.8066 0.1781 0.137 Uiso 1 4 e calc R . .
C413 C 0.0572(8) 0.7121(7) 0.2223(6) 0.124(4) Uani 1 4 e d . . .
H41E H 0.0192 0.6705 0.2175 0.186 Uiso 1 4 e calc R . .
H41F H 0.0709 0.7350 0.2664 0.186 Uiso 1 4 e calc R . .
H41G H 0.1006 0.6875 0.2152 0.186 Uiso 1 4 e calc R . .
C421 C 0.1321(12) 0.9676(12) 0.1389(7) 0.216(12) Uani 1 4 e d . . .
H42A H 0.1276 1.0070 0.1720 0.260 Uiso 1 4 e calc R . .
H42B H 0.1759 0.9338 0.1605 0.260 Uiso 1 4 e calc R . .
C422 C 0.1482(11) 1.0076(14) 0.0980(12) 0.239(14) Uani 1 4 e d . . .
H42C H 0.1094 1.0497 0.0834 0.287 Uiso 1 4 e calc R . .
H42D H 0.1419 0.9708 0.0605 0.287 Uiso 1 4 e calc R . .
C423 C 0.2191(8) 1.0503(8) 0.1079(10) 0.187(8) Uani 1 4 e d . . .
H42E H 0.2156 1.0843 0.0698 0.281 Uiso 1 4 e calc R . .
H42F H 0.2585 1.0102 0.1135 0.281 Uiso 1 4 e calc R . .
H42G H 0.2301 1.0846 0.1468 0.281 Uiso 1 4 e calc R . .
C431 C -0.0105(9) 0.9517(7) 0.1147(6) 0.124(5) Uani 1 4 e d . . .
H43A H -0.0194 0.9903 0.0780 0.149 Uiso 1 4 e calc R . .
H43B H -0.0498 0.9099 0.1022 0.149 Uiso 1 4 e calc R . .
C432 C -0.0160(14) 0.9959(10) 0.1721(8) 0.188(8) Uani 1 4 e d . . .
H43C H 0.0166 1.0442 0.1807 0.225 Uiso 1 4 e calc R . .
H43D H -0.0007 0.9603 0.2110 0.225 Uiso 1 4 e calc R . .
C433 C -0.0998(12) 1.0233(11) 0.1573(9) 0.194(8) Uani 1 4 e d . . .
H43E H -0.1049 1.0534 0.1947 0.292 Uiso 1 4 e calc R . .
H43F H -0.1314 0.9750 0.1495 0.292 Uiso 1 4 e calc R . .
H43G H -0.1144 1.0582 0.1186 0.292 Uiso 1 4 e calc R . .

loop_
_geom_bond_atom_site_label_1
_geom_bond_atom_site_label_2
_geom_bond_distance
_geom_bond_site_symmetry_2
_geom_bond_publ_flag
Ge1 Se1 2.2838(11) . ?
Ge1 Se13 2.3613(12) . ?
Ge1 Se12 2.3692(11) . ?
Ge1 Se14 2.3777(11) . ?
Ge2 Se2 2.2568(11) . ?
Ge2 Se24 2.3794(11) . ?
Ge2 Se12 2.3857(12) . ?
Ge2 Se23 2.3859(12) . ?
Ge3 Se3 2.2706(12) . ?
Ge3 Se13 2.3655(12) . ?
Ge3 Se34 2.3777(12) . ?
Ge3 Se23 2.3801(11) . ?
Ge4 Se4 2.2868(11) . ?
Ge4 Se24 2.3706(11) . ?
Ge4 Se34 2.3729(12) . ?
Ge4 Se14 2.3774(12) . ?
N1 C111 1.494(13) . ?
N1 C131 1.517(12) . ?
N1 C121 1.571(14) . ?
N1 H1 0.96(9) . ?
C111 C112 1.473(14) . ?
C111 H11A 0.9700 . ?
C111 H11B 0.9700 . ?
C112 C113 1.542(16) . ?
C112 H11C 0.9700 . ?
C112 H11D 0.9700 . ?
C113 H11E 0.9600 . ?
C113 H11F 0.9600 . ?
C113 H11G 0.9600 . ?
C121 C122 1.364(16) . ?
C121 H12A 0.9700 . ?
C121 H12B 0.9700 . ?
C122 C123 1.566(17) . ?
C122 H12C 0.9700 . ?
C122 H12D 0.9700 . ?
C123 H12E 0.9600 . ?
C123 H12F 0.9600 . ?
C123 H12G 0.9600 . ?
C131 C132 1.460(14) . ?
C131 H13A 0.9700 . ?
C131 H13B 0.9700 . ?
C132 C133 1.513(13) . ?
C132 H13C 0.9700 . ?
C132 H13D 0.9700 . ?
C133 H13E 0.9600 . ?
C133 H13F 0.9600 . ?
C133 H13G 0.9600 . ?
N2 C231 1.483(11) . ?
N2 C211 1.487(12) . ?
N2 C221 1.663(15) . ?
C211 C212 1.498(12) . ?
C211 H21A 0.9700 . ?
C211 H21B 0.9700 . ?
C212 C213 1.526(14) . ?
C212 H21C 0.9700 . ?
C212 H21D 0.9700 . ?
C213 H21E 0.9600 . ?
C213 H21F 0.9600 . ?
C213 H21G 0.9600 . ?
C221 C222 1.326(14) . ?
C221 H22A 0.9700 . ?
C221 H22B 0.9700 . ?
C222 C223 1.671(18) . ?
C222 H22C 0.9700 . ?
C222 H22D 0.9700 . ?
C223 H22E 0.9600 . ?
C223 H22F 0.9600 . ?
C223 H22G 0.9600 . ?
C231 C232 1.484(15) . ?
C231 H23A 0.9700 . ?
C231 H23B 0.9700 . ?
C232 C233 1.526(14) . ?
C232 H23C 0.9700 . ?
C232 H23D 0.9700 . ?
C233 H23E 0.9600 . ?
C233 H23F 0.9600 . ?
C233 H23G 0.9600 . ?
N3 C331 1.419(19) . ?
N3 C321 1.526(14) . ?
N3 C311 1.550(15) . ?
N3 H3 0.9100 . ?
C311 C312 1.391(17) . ?
C311 H31A 0.9700 . ?
C311 H31B 0.9700 . ?
C312 C313 1.45(2) . ?
C312 H31C 0.9700 . ?
C312 H31D 0.9700 . ?
C313 H31E 0.9600 . ?
C313 H31F 0.9600 . ?
C313 H31G 0.9600 . ?
C321 C322 1.396(16) . ?
C321 H32A 0.9700 . ?
C321 H32B 0.9700 . ?
C322 C323 1.464(15) . ?
C322 H32C 0.9700 . ?
C322 H32D 0.9700 . ?
C323 H32E 0.9600 . ?
C323 H32F 0.9600 . ?
C323 H32G 0.9600 . ?
C331 C332 1.49(3) . ?
C331 H33A 0.9700 . ?
C331 H33B 0.9700 . ?
C332 C333 1.32(3) . ?
C332 H33C 0.9700 . ?
C332 H33D 0.9700 . ?
C333 H33E 0.9600 . ?
C333 H33F 0.9600 . ?
C333 H33G 0.9600 . ?
N4 C411 1.480(14) . ?
N4 C431 1.509(15) . ?
N4 C421 1.528(17) . ?
N4 H4 0.86(9) . ?
C411 C412 1.428(14) . ?
C411 H41A 0.9700 . ?
C411 H41B 0.9700 . ?
C412 C413 1.540(15) . ?
C412 H41C 0.9700 . ?
C412 H41D 0.9700 . ?
C413 H41E 0.9600 . ?
C413 H41F 0.9600 . ?
C413 H41G 0.9600 . ?
C421 C422 1.19(2) . ?
C421 H42A 0.9700 . ?
C421 H42B 0.9700 . ?
C422 C423 1.453(18) . ?
C422 H42C 0.9700 . ?
C422 H42D 0.9700 . ?
C423 H42E 0.9600 . ?
C423 H42F 0.9600 . ?
C423 H42G 0.9600 . ?
C431 C432 1.442(17) . ?
C431 H43A 0.9700 . ?
C431 H43B 0.9700 . ?
C432 C433 1.57(2) . ?
C432 H43C 0.9700 . ?
C432 H43D 0.9700 . ?
C433 H43E 0.9600 . ?
C433 H43F 0.9600 . ?
C433 H43G 0.9600 . ?

loop_
_cod_related_entry_id
_cod_related_entry_database
_cod_related_entry_code
1 ChemSpider 30653837
